data_4130586
loop_
_publ_author_name
'Ni, Chunjie'
'Tong, Xiaofeng'

_publ_section_title
;
 Amine-Catalyzed Asymmetric (3 + 3) Annulations of \b'-Acetoxy Allenoates:
 Enantioselective Synthesis of 4H-Pyrans.
;
_journal_issue 25
_journal_name_full 'Journal of the American Chemical Society'
_journal_page_first 7872
_journal_page_last 7875
_journal_paper_doi 10.1021/jacs.6b04935
_journal_volume 138
_journal_year 2016
_chemical_absolute_configuration rmad
_chemical_formula_moiety 'C21 H17 N O3'
_chemical_formula_sum 'C21 H17 N O3'
_chemical_formula_weight 331.36
_space_group_crystal_system orthorhombic
_space_group_IT_number 19
_space_group_name_Hall 'P 2ac 2ab'
_space_group_name_H-M_alt 'P 21 21 21'
_atom_sites_solution_hydrogens geom
_atom_sites_solution_primary direct
_audit_creation_date 2015-01-15
_audit_creation_method
;
Olex2 1.2
(compiled 2014.07.22 svn.r2960 for OlexSys, GUI svn.r4862)
;
_cell_angle_alpha 90
_cell_angle_beta 90
_cell_angle_gamma 90
_cell_formula_units_Z 4
_cell_length_a 8.57200(10)
_cell_length_b 11.03350(10)
_cell_length_c 17.8845(2)
_cell_measurement_reflns_used 9065
_cell_measurement_temperature 130
_cell_measurement_theta_max 69.28
_cell_measurement_theta_min 4.71
_cell_volume 1691.50(3)
_computing_cell_refinement 'SAINT v7.68A (Bruker, 2009)'
_computing_data_reduction 'SAINT v7.68A (Bruker, 2009)'
_computing_molecular_graphics 'Olex2 (Dolomanov et al., 2009)'
_computing_publication_material 'Olex2 (Dolomanov et al., 2009)'
_computing_structure_refinement 'XL (Sheldrick, 2008)'
_computing_structure_solution 'ShelXS (Sheldrick, 2008)'
_diffrn_ambient_temperature 130.0
_diffrn_measured_fraction_theta_full 0.999
_diffrn_measured_fraction_theta_max 0.992
_diffrn_measurement_device_type 'Bruker APEX-II CCD'
_diffrn_measurement_method '\f and \w scans'
_diffrn_radiation_monochromator graphite
_diffrn_radiation_type CuK\a
_diffrn_radiation_wavelength 1.54178
_diffrn_reflns_av_R_equivalents 0.0306
_diffrn_reflns_av_unetI/netI 0.0224
_diffrn_reflns_Laue_measured_fraction_full 0.999
_diffrn_reflns_Laue_measured_fraction_max 0.992
_diffrn_reflns_limit_h_max 10
_diffrn_reflns_limit_h_min -10
_diffrn_reflns_limit_k_max 13
_diffrn_reflns_limit_k_min -13
_diffrn_reflns_limit_l_max 21
_diffrn_reflns_limit_l_min -21
_diffrn_reflns_number 13682
_diffrn_reflns_point_group_measured_fraction_full 0.997
_diffrn_reflns_point_group_measured_fraction_max 0.985
_diffrn_reflns_theta_full 67.679
_diffrn_reflns_theta_max 69.779
_diffrn_reflns_theta_min 4.709
_diffrn_standards_number 0
_exptl_absorpt_coefficient_mu 0.706
_exptl_absorpt_correction_T_max 0.7533
_exptl_absorpt_correction_T_min 0.6422
_exptl_absorpt_correction_type multi-scan
_exptl_absorpt_process_details
;
SADABS-2008/1 (Bruker,2008) was used for absorption correction.
wR2(int) was 0.0921 before and 0.0416 after correction.
The Ratio of minimum to maximum transmission is 0.8525.
The \l/2 correction factor is 0.0015.
;
_exptl_crystal_colour colourless
_exptl_crystal_colour_primary colourless
_exptl_crystal_density_diffrn 1.301
_exptl_crystal_description block
_exptl_crystal_F_000 696
_exptl_crystal_size_max 0.2
_exptl_crystal_size_mid 0.15
_exptl_crystal_size_min 0.12
_refine_diff_density_max 0.188
_refine_diff_density_min -0.169
_refine_diff_density_rms 0.038
_refine_ls_abs_structure_details
;
 Flack x determined using 1298 quotients [(I+)-(I-)]/[(I+)+(I-)]
 (Parsons, Flack and Wagner, Acta Cryst. B69 (2013) 249-259).
;
_refine_ls_abs_structure_Flack 0.15(6)
_refine_ls_extinction_coef 0.0186(10)
_refine_ls_extinction_expression Fc^*^=kFc[1+0.001xFc^2^\l^3^/sin(2\q)]^-1/4^
_refine_ls_extinction_method SHELXL
_refine_ls_goodness_of_fit_ref 1.072
_refine_ls_hydrogen_treatment constr
_refine_ls_matrix_type full
_refine_ls_number_parameters 229
_refine_ls_number_reflns 3146
_refine_ls_number_restraints 0
_refine_ls_restrained_S_all 1.072
_refine_ls_R_factor_all 0.0282
_refine_ls_R_factor_gt 0.0280
_refine_ls_shift/su_max 0.001
_refine_ls_shift/su_mean 0.000
_refine_ls_structure_factor_coef Fsqd
_refine_ls_weighting_details 'w=1/[\s^2^(Fo^2^)+(0.0435P)^2^+0.2486P] where P=(Fo^2^+2Fc^2^)/3'
_refine_ls_weighting_scheme calc
_refine_ls_wR_factor_gt 0.0738
_refine_ls_wR_factor_ref 0.0740
_reflns_Friedel_coverage 0.719
_reflns_Friedel_fraction_full 0.995
_reflns_Friedel_fraction_max 0.975
_reflns_number_gt 3128
_reflns_number_total 3146
_reflns_threshold_expression 'I > 2\s(I)'
_cod_data_source_file ja6b04935_si_002.cif
_cod_data_source_block cu_dm15056_0m
_cod_database_code 4130586
_shelxl_version_number 2014-3
_shelx_space_group_comment
;
The symmetry employed for this shelxl refinement is uniquely defined
by the following loop, which should always be used as a source of
symmetry information in preference to the above space-group names.
They are only intended as comments.
;
_shelx_estimated_absorpt_t_max 0.920
_shelx_estimated_absorpt_t_min 0.872
_olex2_refinement_description
;
1. Fixed Uiso
 At 1.2 times of:
  All C(H) groups
 At 1.5 times of:
  All C(H,H,H) groups
2.a Ternary CH refined with riding coordinates:
 C1(H1)
2.b Aromatic/amide H refined with riding coordinates:
 C11(H11), C12(H12), C13(H13), C14(H14), C15(H15), C17(H17), C18(H18),
 C19(H19), C20(H20), C21(H21)
2.c Idealised Me refined as rotating group:
 C7(H7A,H7B,H7C), C8(H8A,H8B,H8C)
;
_olex2_submission_special_instructions 'No special instructions were received'

loop_
_space_group_symop_operation_xyz
'x, y, z'
'x+1/2, -y+1/2, -z'
'-x, y+1/2, -z+1/2'
'-x+1/2, -y, z+1/2'

loop_
_atom_site_label
_atom_site_type_symbol
_atom_site_fract_x
_atom_site_fract_y
_atom_site_fract_z
_atom_site_U_iso_or_equiv
_atom_site_adp_type
_atom_site_occupancy
_atom_site_site_symmetry_order
_atom_site_calc_flag
_atom_site_refinement_flags_posn
O1 O 0.25831(14) 0.01898(10) 0.07057(7) 0.0231(3) Uani 1 1 d .
O2 O 0.66930(16) -0.10874(13) 0.17566(10) 0.0415(4) Uani 1 1 d .
O3 O 0.54272(15) -0.28253(11) 0.19545(7) 0.0276(3) Uani 1 1 d .
N1 N -0.05194(19) -0.34211(14) 0.04745(9) 0.0301(4) Uani 1 1 d .
C1 C 0.26219(19) -0.21359(14) 0.14208(9) 0.0198(3) Uani 1 1 d .
H1 H 0.3012 -0.2962 0.1288 0.024 Uiso 1 1 calc R
C2 C 0.14524(19) -0.17509(15) 0.08279(9) 0.0199(3) Uani 1 1 d .
C3 C 0.14680(19) -0.06480(15) 0.05156(9) 0.0202(3) Uani 1 1 d .
C4 C 0.39065(19) -0.01774(15) 0.10814(9) 0.0211(3) Uani 1 1 d .
C5 C 0.39991(19) -0.12703(15) 0.14070(9) 0.0201(3) Uani 1 1 d .
C6 C 0.5513(2) -0.16723(15) 0.17189(9) 0.0229(4) Uani 1 1 d .
C7 C 0.6881(2) -0.33558(18) 0.21932(11) 0.0318(4) Uani 1 1 d .
H7A H 0.7612 -0.3374 0.1772 0.048 Uiso 1 1 calc GR
H7B H 0.6695 -0.4184 0.2370 0.048 Uiso 1 1 calc GR
H7C H 0.7325 -0.2870 0.2600 0.048 Uiso 1 1 calc GR
C8 C 0.5083(2) 0.08164(16) 0.10422(11) 0.0283(4) Uani 1 1 d .
H8A H 0.5912 0.0590 0.0692 0.042 Uiso 1 1 calc GR
H8B H 0.5532 0.0950 0.1539 0.042 Uiso 1 1 calc GR
H8C H 0.4577 0.1562 0.0870 0.042 Uiso 1 1 calc GR
C9 C 0.0334(2) -0.26469(15) 0.06094(9) 0.0227(3) Uani 1 1 d .
C10 C 0.18356(19) -0.22129(16) 0.21855(9) 0.0203(3) Uani 1 1 d .
C11 C 0.1792(2) -0.33035(16) 0.25778(10) 0.0256(4) Uani 1 1 d .
H11 H 0.2263 -0.4007 0.2370 0.031 Uiso 1 1 calc R
C12 C 0.1065(2) -0.33678(19) 0.32697(11) 0.0310(4) Uani 1 1 d .
H12 H 0.1033 -0.4117 0.3531 0.037 Uiso 1 1 calc R
C13 C 0.0388(2) -0.2352(2) 0.35814(10) 0.0332(4) Uani 1 1 d .
H13 H -0.0103 -0.2397 0.4057 0.040 Uiso 1 1 calc R
C14 C 0.0430(2) -0.12573(18) 0.31926(10) 0.0299(4) Uani 1 1 d .
H14 H -0.0029 -0.0553 0.3404 0.036 Uiso 1 1 calc R
C15 C 0.1140(2) -0.11959(16) 0.24988(10) 0.0237(4) Uani 1 1 d .
H15 H 0.1152 -0.0450 0.2234 0.028 Uiso 1 1 calc R
C16 C 0.0437(2) -0.01575(14) -0.00720(9) 0.0206(3) Uani 1 1 d .
C17 C 0.1118(2) 0.04761(15) -0.06644(10) 0.0253(4) Uani 1 1 d .
H17 H 0.2217 0.0587 -0.0678 0.030 Uiso 1 1 calc R
C18 C 0.0201(2) 0.09417(16) -0.12303(10) 0.0278(4) Uani 1 1 d .
H18 H 0.0671 0.1357 -0.1637 0.033 Uiso 1 1 calc R
C19 C -0.1406(2) 0.08024(16) -0.12041(10) 0.0267(4) Uani 1 1 d .
H19 H -0.2039 0.1126 -0.1592 0.032 Uiso 1 1 calc R
C20 C -0.2090(2) 0.01897(16) -0.06105(10) 0.0257(4) Uani 1 1 d .
H20 H -0.3192 0.0104 -0.0591 0.031 Uiso 1 1 calc R
C21 C -0.1178(2) -0.02975(15) -0.00453(9) 0.0222(4) Uani 1 1 d .
H21 H -0.1650 -0.0724 0.0357 0.027 Uiso 1 1 calc R

loop_
_atom_site_aniso_label
_atom_site_aniso_U_11
_atom_site_aniso_U_22
_atom_site_aniso_U_33
_atom_site_aniso_U_23
_atom_site_aniso_U_13
_atom_site_aniso_U_12
O1 0.0230(6) 0.0187(5) 0.0276(6) 0.0002(5) -0.0039(5) -0.0008(5)
O2 0.0251(7) 0.0348(8) 0.0645(10) 0.0090(7) -0.0135(7) -0.0049(6)
O3 0.0238(6) 0.0252(6) 0.0338(7) 0.0036(5) -0.0030(5) 0.0025(6)
N1 0.0316(8) 0.0270(8) 0.0317(8) 0.0016(6) -0.0084(7) -0.0061(7)
C1 0.0221(8) 0.0185(7) 0.0189(8) -0.0017(6) -0.0018(6) 0.0012(7)
C2 0.0205(8) 0.0226(8) 0.0166(7) -0.0033(6) 0.0001(6) -0.0006(7)
C3 0.0192(7) 0.0227(8) 0.0187(7) -0.0035(6) 0.0012(6) -0.0007(7)
C4 0.0205(7) 0.0233(8) 0.0193(7) -0.0039(6) -0.0003(6) 0.0014(7)
C5 0.0207(8) 0.0226(8) 0.0171(7) -0.0042(6) 0.0006(6) 0.0001(7)
C6 0.0237(8) 0.0241(8) 0.0208(7) -0.0024(6) 0.0001(7) 0.0002(7)
C7 0.0284(9) 0.0314(9) 0.0356(10) 0.0012(8) -0.0051(8) 0.0078(8)
C8 0.0271(9) 0.0244(8) 0.0332(9) -0.0001(7) -0.0021(7) -0.0032(7)
C9 0.0252(8) 0.0238(8) 0.0192(8) 0.0022(6) -0.0025(6) 0.0016(7)
C10 0.0182(7) 0.0238(8) 0.0190(8) -0.0008(6) -0.0043(6) -0.0021(7)
C11 0.0253(8) 0.0247(8) 0.0267(8) 0.0027(7) -0.0032(7) 0.0009(7)
C12 0.0292(9) 0.0365(10) 0.0273(8) 0.0122(8) -0.0038(7) -0.0035(8)
C13 0.0252(8) 0.0534(12) 0.0209(8) 0.0020(8) 0.0016(7) -0.0039(9)
C14 0.0238(8) 0.0382(10) 0.0278(9) -0.0075(8) 0.0026(7) 0.0005(8)
C15 0.0225(8) 0.0235(8) 0.0252(8) -0.0012(7) -0.0013(7) -0.0015(7)
C16 0.0246(8) 0.0184(7) 0.0188(7) -0.0021(6) -0.0008(7) 0.0014(6)
C17 0.0245(8) 0.0247(8) 0.0266(9) 0.0015(7) 0.0021(7) 0.0007(7)
C18 0.0359(10) 0.0246(8) 0.0229(8) 0.0053(7) 0.0026(7) 0.0022(7)
C19 0.0334(9) 0.0223(8) 0.0245(8) 0.0016(7) -0.0066(7) 0.0036(7)
C20 0.0246(8) 0.0245(8) 0.0281(9) -0.0006(7) -0.0031(7) 0.0016(7)
C21 0.0247(8) 0.0203(8) 0.0216(8) -0.0006(6) 0.0010(6) -0.0014(7)

loop_
_atom_type_symbol
_atom_type_description
_atom_type_scat_dispersion_real
_atom_type_scat_dispersion_imag
_atom_type_scat_source
C C 0.0181 0.0091 'International Tables Vol C Tables 4.2.6.8 and 6.1.1.4'
H H 0.0000 0.0000 'International Tables Vol C Tables 4.2.6.8 and 6.1.1.4'
N N 0.0311 0.0180 'International Tables Vol C Tables 4.2.6.8 and 6.1.1.4'
O O 0.0492 0.0322 'International Tables Vol C Tables 4.2.6.8 and 6.1.1.4'

loop_
_geom_angle_atom_site_label_1
_geom_angle_atom_site_label_2
_geom_angle_atom_site_label_3
_geom_angle
C3 O1 C4 119.71(13)
C6 O3 C7 115.48(15)
C2 C1 H1 108.0
C2 C1 C10 110.44(13)
C5 C1 H1 108.0
C5 C1 C2 109.00(13)
C5 C1 C10 113.12(13)
C10 C1 H1 108.0
C3 C2 C1 122.58(15)
C3 C2 C9 121.37(15)
C9 C2 C1 116.05(14)
O1 C3 C16 110.27(14)
C2 C3 O1 121.05(15)
C2 C3 C16 128.62(15)
O1 C4 C8 108.50(14)
C5 C4 O1 121.61(15)
C5 C4 C8 129.89(16)
C4 C5 C1 121.76(15)
C4 C5 C6 118.99(15)
C6 C5 C1 119.14(14)
O2 C6 O3 122.54(16)
O2 C6 C5 126.73(16)
O3 C6 C5 110.72(14)
O3 C7 H7A 109.5
O3 C7 H7B 109.5
O3 C7 H7C 109.5
H7A C7 H7B 109.5
H7A C7 H7C 109.5
H7B C7 H7C 109.5
C4 C8 H8A 109.5
C4 C8 H8B 109.5
C4 C8 H8C 109.5
H8A C8 H8B 109.5
H8A C8 H8C 109.5
H8B C8 H8C 109.5
N1 C9 C2 174.94(18)
C11 C10 C1 120.72(15)
C15 C10 C1 120.39(15)
C15 C10 C11 118.88(15)
C10 C11 H11 119.8
C12 C11 C10 120.36(17)
C12 C11 H11 119.8
C11 C12 H12 119.7
C13 C12 C11 120.50(17)
C13 C12 H12 119.7
C12 C13 H13 120.3
C12 C13 C14 119.42(17)
C14 C13 H13 120.3
C13 C14 H14 120.0
C15 C14 C13 120.08(17)
C15 C14 H14 120.0
C10 C15 H15 119.6
C14 C15 C10 120.74(16)
C14 C15 H15 119.6
C17 C16 C3 118.21(15)
C21 C16 C3 122.00(15)
C21 C16 C17 119.79(16)
C16 C17 H17 119.9
C18 C17 C16 120.26(17)
C18 C17 H17 119.9
C17 C18 H18 120.0
C17 C18 C19 119.96(17)
C19 C18 H18 120.0
C18 C19 H19 120.0
C18 C19 C20 119.95(17)
C20 C19 H19 120.0
C19 C20 H20 119.7
C21 C20 C19 120.55(17)
C21 C20 H20 119.7
C16 C21 H21 120.3
C20 C21 C16 119.48(16)
C20 C21 H21 120.3

loop_
_geom_bond_atom_site_label_1
_geom_bond_atom_site_label_2
_geom_bond_distance
O1 C3 1.372(2)
O1 C4 1.379(2)
O2 C6 1.201(2)
O3 C6 1.342(2)
O3 C7 1.442(2)
N1 C9 1.150(2)
C1 H1 1.0000
C1 C2 1.520(2)
C1 C5 1.519(2)
C1 C10 1.527(2)
C2 C3 1.339(2)
C2 C9 1.431(2)
C3 C16 1.476(2)
C4 C5 1.341(2)
C4 C8 1.491(2)
C5 C6 1.481(2)
C7 H7A 0.9800
C7 H7B 0.9800
C7 H7C 0.9800
C8 H8A 0.9800
C8 H8B 0.9800
C8 H8C 0.9800
C10 C11 1.394(2)
C10 C15 1.389(2)
C11 H11 0.9500
C11 C12 1.387(3)
C12 H12 0.9500
C12 C13 1.380(3)
C13 H13 0.9500
C13 C14 1.394(3)
C14 H14 0.9500
C14 C15 1.384(3)
C15 H15 0.9500
C16 C17 1.397(2)
C16 C21 1.394(2)
C17 H17 0.9500
C17 C18 1.381(3)
C18 H18 0.9500
C18 C19 1.387(3)
C19 H19 0.9500
C19 C20 1.388(3)
C20 H20 0.9500
C20 C21 1.386(3)
C21 H21 0.9500

loop_
_geom_torsion_atom_site_label_1
_geom_torsion_atom_site_label_2
_geom_torsion_atom_site_label_3
_geom_torsion_atom_site_label_4
_geom_torsion
O1 C3 C16 C17 43.04(19)
O1 C3 C16 C21 -136.22(16)
O1 C4 C5 C1 -3.7(2)
O1 C4 C5 C6 172.40(14)
C1 C2 C3 O1 1.7(2)
C1 C2 C3 C16 178.66(15)
C1 C5 C6 O2 -178.88(17)
C1 C5 C6 O3 2.2(2)
C1 C10 C11 C12 -179.51(15)
C1 C10 C15 C14 -179.77(15)
C2 C1 C5 C4 18.0(2)
C2 C1 C5 C6 -158.08(14)
C2 C1 C10 C11 119.49(16)
C2 C1 C10 C15 -60.00(19)
C2 C3 C16 C17 -134.20(18)
C2 C3 C16 C21 46.5(3)
C3 O1 C4 C5 -14.4(2)
C3 O1 C4 C8 165.45(14)
C3 C16 C17 C18 179.42(15)
C3 C16 C21 C20 179.56(15)
C4 O1 C3 C2 15.4(2)
C4 O1 C3 C16 -162.12(13)
C4 C5 C6 O2 4.9(3)
C4 C5 C6 O3 -173.95(14)
C5 C1 C2 C3 -17.1(2)
C5 C1 C2 C9 161.91(14)
C5 C1 C10 C11 -118.03(17)
C5 C1 C10 C15 62.48(19)
C7 O3 C6 O2 -5.5(2)
C7 O3 C6 C5 173.43(14)
C8 C4 C5 C1 176.53(16)
C8 C4 C5 C6 -7.4(3)
C9 C2 C3 O1 -177.30(15)
C9 C2 C3 C16 -0.3(3)
C10 C1 C2 C3 107.73(18)
C10 C1 C2 C9 -73.24(18)
C10 C1 C5 C4 -105.28(17)
C10 C1 C5 C6 78.64(18)
C10 C11 C12 C13 -0.6(3)
C11 C10 C15 C14 0.7(2)
C11 C12 C13 C14 0.4(3)
C12 C13 C14 C15 0.3(3)
C13 C14 C15 C10 -0.9(3)
C15 C10 C11 C12 0.0(2)
C16 C17 C18 C19 1.3(3)
C17 C16 C21 C20 0.3(3)
C17 C18 C19 C20 -0.3(3)
C18 C19 C20 C21 -0.7(3)
C19 C20 C21 C16 0.7(3)
C21 C16 C17 C18 -1.3(2)
